data_1507634
loop_
_publ_author_name
'Wang, Shouliang'
'Li, Jinjin'
'Miao, Tingting'
'Wu, Wenhao'
'Li, Qing'
'Zhuang, Yue'
'Zhou, Zhongyuan'
'Qiu, Liqin'

_publ_section_title
;
 Highly Efficient Synthesis of a Class of Novel Chiral-Bridged
 Atropisomeric Monophosphine Ligands via Simple Desymmetrization and Their
 Applications in Asymmetric Suzuki-Miyaura Coupling Reaction.
;
_journal_issue 8
_journal_name_full 'Organic letters'
_journal_page_first 1966
_journal_page_last 1969
_journal_paper_doi 10.1021/ol300721p
_journal_volume 14
_journal_year 2012
_chemical_absolute_configuration ad
_chemical_formula_sum 'C29 H27 O3 P'
_chemical_formula_weight 454.48
_chemical_name_systematic
;

 ?

;
_space_group_IT_number 19
_symmetry_cell_setting orthorhombic
_symmetry_space_group_name_Hall 'P 2ac 2ab'
_symmetry_space_group_name_H-M 'P 21 21 21'
_atom_sites_solution_hydrogens geom
_atom_sites_solution_primary direct
_atom_sites_solution_secondary difmap
_audit_creation_method SHELXL-97
_cell_angle_alpha 90.00
_cell_angle_beta 90.00
_cell_angle_gamma 90.00
_cell_formula_units_Z 4
_cell_length_a 8.0559(3)
_cell_length_b 14.2981(5)
_cell_length_c 21.0979(7)
_cell_measurement_reflns_used 6070
_cell_measurement_temperature 296(2)
_cell_measurement_theta_max 27.40
_cell_measurement_theta_min 2.40
_cell_volume 2430.14(15)
_computing_cell_refinement 'Bruker APEXII'
_computing_data_collection 'Bruker APEXII'
_computing_data_reduction 'Bruker SAINT'
_computing_molecular_graphics 'Bruker SHELXTL'
_computing_publication_material 'Bruker SHELXTL'
_computing_structure_refinement 'SHELXL-97 (Sheldrick, 1997)'
_computing_structure_solution 'SHELXS-97 (Sheldrick, 1990)'
_diffrn_ambient_temperature 296(2)
_diffrn_measured_fraction_theta_full 0.997
_diffrn_measured_fraction_theta_max 0.997
_diffrn_measurement_device_type 'Bruker APEXII CCD area detector'
_diffrn_measurement_method 'phi and omega scans'
_diffrn_radiation_monochromator graphite
_diffrn_radiation_source 'fine-focus sealed tube'
_diffrn_radiation_type MoK\a
_diffrn_radiation_wavelength 0.71073
_diffrn_reflns_av_R_equivalents 0.0848
_diffrn_reflns_av_sigmaI/netI 0.0617
_diffrn_reflns_limit_h_max 10
_diffrn_reflns_limit_h_min -10
_diffrn_reflns_limit_k_max 18
_diffrn_reflns_limit_k_min -18
_diffrn_reflns_limit_l_max 27
_diffrn_reflns_limit_l_min -27
_diffrn_reflns_number 31203
_diffrn_reflns_theta_full 27.48
_diffrn_reflns_theta_max 27.48
_diffrn_reflns_theta_min 1.72
_exptl_absorpt_coefficient_mu 0.141
_exptl_absorpt_correction_T_max 0.7456
_exptl_absorpt_correction_T_min 0.6116
_exptl_absorpt_correction_type multi-scan
_exptl_absorpt_process_details 'SAINT ver 7.34; Bruker SADABS'
_exptl_crystal_colour colourless
_exptl_crystal_density_diffrn 1.242
_exptl_crystal_density_method 'not measured'
_exptl_crystal_description PRISM
_exptl_crystal_F_000 960
_exptl_crystal_size_max 0.42
_exptl_crystal_size_mid 0.38
_exptl_crystal_size_min 0.32
_refine_diff_density_max 0.202
_refine_diff_density_min -0.207
_refine_diff_density_rms 0.040
_refine_ls_abs_structure_details 'Flack H D (1983), Acta Cryst. A39, 876-881'
_refine_ls_abs_structure_Flack -0.03(11)
_refine_ls_extinction_method none
_refine_ls_goodness_of_fit_ref 1.001
_refine_ls_hydrogen_treatment constr
_refine_ls_matrix_type full
_refine_ls_number_parameters 298
_refine_ls_number_reflns 5565
_refine_ls_number_restraints 0
_refine_ls_restrained_S_all 1.001
_refine_ls_R_factor_all 0.0859
_refine_ls_R_factor_gt 0.0499
_refine_ls_shift/su_max 0.001
_refine_ls_shift/su_mean 0.000
_refine_ls_structure_factor_coef Fsqd
_refine_ls_weighting_details 'calc w=1/[\s^2^(Fo^2^)+(0.0530P)^2^+0.0000P] where P=(Fo^2^+2Fc^2^)/3'
_refine_ls_weighting_scheme calc
_refine_ls_wR_factor_gt 0.0992
_refine_ls_wR_factor_ref 0.1139
_reflns_number_gt 3829
_reflns_number_total 5565
_reflns_threshold_expression >2sigma(I)
_cod_data_source_file ol300721p_si_002.cif
_cod_data_source_block qlq12
_cod_depositor_comments
;
The following automatic conversions were performed:

'_symmetry_cell_setting' value 'Orthorhombic' changed to
'orthorhombic' according to
/home/saulius/struct/CIF-dictionaries/cif_core.dic dictionary named
'cif_core.dic' version 2.4.1 from 2010-06-29.

Automatic conversion script
Id: cif_fix_values 1715 2011-07-08 13:25:40Z adriana 
;
_cod_original_sg_symbol_H-M P2(1)2(1)2(1)
_cod_database_code 1507634

loop_
_symmetry_equiv_pos_as_xyz
'x, y, z'
'-x+1/2, -y, z+1/2'
'-x, y+1/2, -z+1/2'
'x+1/2, -y+1/2, -z'

loop_
_atom_site_label
_atom_site_type_symbol
_atom_site_fract_x
_atom_site_fract_y
_atom_site_fract_z
_atom_site_U_iso_or_equiv
_atom_site_adp_type
_atom_site_occupancy
_atom_site_symmetry_multiplicity
_atom_site_calc_flag
_atom_site_refinement_flags
P1 P 0.53326(8) 0.62382(5) 0.78783(3) 0.04003(17) Uani 1 1 d .
O1 O 0.3537(2) 0.55636(12) 0.58511(8) 0.0452(4) Uani 1 1 d .
O2 O 0.4657(2) 0.73422(12) 0.55538(8) 0.0456(4) Uani 1 1 d .
O3 O 0.8226(2) 0.66668(13) 0.69617(8) 0.0517(5) Uani 1 1 d .
C1 C 0.5177(3) 0.54325(18) 0.60399(12) 0.0441(6) Uani 1 1 d .
C2 C 0.6015(4) 0.4636(2) 0.58481(15) 0.0637(9) Uani 1 1 d .
H2A H 0.5504 0.4194 0.5591 0.076 Uiso 1 1 calc R
C3 C 0.7635(4) 0.4518(2) 0.60507(16) 0.0756(10) Uani 1 1 d .
H3A H 0.8212 0.3982 0.5933 0.091 Uiso 1 1 calc R
C4 C 0.8412(4) 0.5175(2) 0.64224(14) 0.0611(8) Uani 1 1 d .
H4A H 0.9510 0.5089 0.6546 0.073 Uiso 1 1 calc R
C5 C 0.7561(3) 0.59576(18) 0.66105(11) 0.0419(6) Uani 1 1 d .
C6 C 0.5890(3) 0.60814(17) 0.64398(11) 0.0372(6) Uani 1 1 d .
C7 C 0.4945(3) 0.69207(16) 0.66445(11) 0.0354(5) Uani 1 1 d .
C8 C 0.4319(3) 0.75230(18) 0.61850(12) 0.0405(6) Uani 1 1 d .
C9 C 0.3475(3) 0.83252(18) 0.63497(14) 0.0498(7) Uani 1 1 d .
H9A H 0.3074 0.8725 0.6037 0.060 Uiso 1 1 calc R
C10 C 0.3230(3) 0.85318(18) 0.69854(13) 0.0521(7) Uani 1 1 d .
H10A H 0.2686 0.9080 0.7100 0.062 Uiso 1 1 calc R
C11 C 0.3790(3) 0.79285(17) 0.74458(13) 0.0463(6) Uani 1 1 d .
H11A H 0.3595 0.8066 0.7870 0.056 Uiso 1 1 calc R
C12 C 0.4649(3) 0.71105(16) 0.72855(11) 0.0379(6) Uani 1 1 d .
C13 C 0.3346(3) 0.58981(19) 0.52074(12) 0.0489(7) Uani 1 1 d .
H13A H 0.4273 0.5669 0.4950 0.059 Uiso 1 1 calc R
C14 C 0.3311(3) 0.69540(19) 0.51815(12) 0.0465(6) Uani 1 1 d .
H14A H 0.2248 0.7180 0.5348 0.056 Uiso 1 1 calc R
C15 C 0.1719(4) 0.5478(2) 0.49563(15) 0.0683(9) Uani 1 1 d .
H15A H 0.1786 0.4808 0.4968 0.102 Uiso 1 1 calc R
H15B H 0.1543 0.5681 0.4528 0.102 Uiso 1 1 calc R
H15C H 0.0811 0.5684 0.5216 0.102 Uiso 1 1 calc R
C16 C 0.3554(4) 0.7319(2) 0.45160(12) 0.0653(9) Uani 1 1 d .
H16A H 0.3504 0.7990 0.4519 0.098 Uiso 1 1 calc R
H16B H 0.2696 0.7078 0.4246 0.098 Uiso 1 1 calc R
H16C H 0.4617 0.7122 0.4360 0.098 Uiso 1 1 calc R
C17 C 0.9951(4) 0.6634(2) 0.71084(16) 0.0769(10) Uani 1 1 d .
H17A H 1.0247 0.7173 0.7355 0.115 Uiso 1 1 calc R
H17B H 1.0583 0.6629 0.6723 0.115 Uiso 1 1 calc R
H17C H 1.0186 0.6077 0.7346 0.115 Uiso 1 1 calc R
C18 C 0.3325(3) 0.58749(18) 0.82129(12) 0.0436(6) Uani 1 1 d .
C19 C 0.2769(4) 0.4988(2) 0.80408(14) 0.0591(8) Uani 1 1 d .
H19A H 0.3423 0.4614 0.7780 0.071 Uiso 1 1 calc R
C20 C 0.1249(5) 0.4657(2) 0.82542(18) 0.0761(10) Uani 1 1 d .
H20A H 0.0889 0.4064 0.8136 0.091 Uiso 1 1 calc R
C21 C 0.0280(4) 0.5202(3) 0.86378(18) 0.0792(10) Uani 1 1 d .
H21A H -0.0743 0.4981 0.8777 0.095 Uiso 1 1 calc R
C22 C 0.0810(4) 0.6068(3) 0.88165(16) 0.0696(9) Uani 1 1 d .
H22A H 0.0148 0.6434 0.9079 0.083 Uiso 1 1 calc R
C23 C 0.2329(3) 0.6405(2) 0.86102(13) 0.0547(7) Uani 1 1 d .
H23A H 0.2684 0.6994 0.8740 0.066 Uiso 1 1 calc R
C24 C 0.6204(3) 0.69731(18) 0.85071(12) 0.0421(6) Uani 1 1 d .
C25 C 0.6208(4) 0.6663(2) 0.91280(13) 0.0591(8) Uani 1 1 d .
H25A H 0.5644 0.6116 0.9231 0.071 Uiso 1 1 calc R
C26 C 0.7033(4) 0.7147(3) 0.95989(14) 0.0776(10) Uani 1 1 d .
H26A H 0.7030 0.6920 1.0012 0.093 Uiso 1 1 calc R
C27 C 0.7846(5) 0.7953(3) 0.94610(18) 0.0786(10) Uani 1 1 d .
H27A H 0.8387 0.8281 0.9780 0.094 Uiso 1 1 calc R
C28 C 0.7870(4) 0.8279(2) 0.88559(18) 0.0763(10) Uani 1 1 d .
H28A H 0.8428 0.8831 0.8763 0.092 Uiso 1 1 calc R
C29 C 0.7062(4) 0.7789(2) 0.83731(15) 0.0586(8) Uani 1 1 d .
H29A H 0.7101 0.8012 0.7959 0.070 Uiso 1 1 calc R

loop_
_atom_site_aniso_label
_atom_site_aniso_U_11
_atom_site_aniso_U_22
_atom_site_aniso_U_33
_atom_site_aniso_U_23
_atom_site_aniso_U_13
_atom_site_aniso_U_12
P1 0.0357(3) 0.0463(3) 0.0381(3) 0.0017(3) 0.0001(3) 0.0021(3)
O1 0.0347(10) 0.0550(10) 0.0459(10) 0.0030(9) -0.0070(8) -0.0019(9)
O2 0.0353(9) 0.0624(11) 0.0392(10) 0.0101(8) -0.0060(8) -0.0065(9)
O3 0.0329(10) 0.0686(12) 0.0536(11) -0.0027(9) -0.0090(9) 0.0010(9)
C1 0.0363(14) 0.0526(15) 0.0434(15) -0.0008(12) -0.0032(12) 0.0056(13)
C2 0.0539(19) 0.0676(19) 0.070(2) -0.0246(17) -0.0126(16) 0.0156(16)
C3 0.065(2) 0.073(2) 0.089(2) -0.024(2) -0.0112(19) 0.0264(19)
C4 0.0410(16) 0.079(2) 0.0631(18) -0.0014(17) -0.0050(15) 0.0231(16)
C5 0.0352(14) 0.0572(17) 0.0333(13) 0.0056(12) -0.0009(11) 0.0068(13)
C6 0.0297(12) 0.0476(14) 0.0343(12) 0.0044(11) 0.0010(10) 0.0024(11)
C7 0.0245(12) 0.0404(13) 0.0413(13) 0.0002(11) -0.0021(10) -0.0008(10)
C8 0.0294(14) 0.0489(14) 0.0432(15) 0.0050(12) -0.0022(11) -0.0041(12)
C9 0.0477(16) 0.0455(15) 0.0563(17) 0.0106(13) -0.0081(14) 0.0055(13)
C10 0.0445(16) 0.0441(15) 0.0676(19) -0.0006(14) -0.0050(14) 0.0095(13)
C11 0.0417(15) 0.0488(15) 0.0485(15) -0.0042(13) -0.0017(13) 0.0035(13)
C12 0.0308(12) 0.0430(13) 0.0398(14) 0.0007(11) -0.0013(11) -0.0007(12)
C13 0.0394(14) 0.0683(18) 0.0389(14) -0.0014(13) -0.0060(12) 0.0008(14)
C14 0.0305(13) 0.0648(17) 0.0443(15) 0.0060(13) -0.0080(12) -0.0002(13)
C15 0.0588(19) 0.075(2) 0.071(2) 0.0014(17) -0.0258(16) -0.0122(18)
C16 0.0544(19) 0.095(2) 0.0462(17) 0.0194(16) -0.0112(14) -0.0046(18)
C17 0.0330(16) 0.107(3) 0.091(2) 0.010(2) -0.0226(17) -0.0055(16)
C18 0.0392(14) 0.0491(15) 0.0426(15) 0.0072(12) -0.0038(12) -0.0032(13)
C19 0.0588(19) 0.0494(16) 0.069(2) 0.0005(15) -0.0061(16) -0.0102(15)
C20 0.070(2) 0.069(2) 0.089(3) 0.011(2) -0.012(2) -0.032(2)
C21 0.050(2) 0.098(3) 0.089(3) 0.021(2) -0.001(2) -0.025(2)
C22 0.0441(17) 0.090(2) 0.075(2) 0.0060(19) 0.0101(16) -0.0015(18)
C23 0.0423(16) 0.0594(18) 0.0625(17) 0.0036(15) 0.0066(14) -0.0048(14)
C24 0.0329(14) 0.0537(16) 0.0395(14) -0.0008(12) 0.0004(11) -0.0007(12)
C25 0.0482(18) 0.083(2) 0.0457(17) 0.0035(16) -0.0039(14) -0.0091(16)
C26 0.070(2) 0.121(3) 0.0419(18) -0.0054(19) -0.0159(16) 0.001(2)
C27 0.070(2) 0.090(3) 0.076(2) -0.023(2) -0.022(2) 0.000(2)
C28 0.070(2) 0.066(2) 0.093(3) -0.0050(19) -0.021(2) -0.0152(18)
C29 0.0507(18) 0.0621(18) 0.0631(19) 0.0060(16) -0.0116(15) -0.0117(16)

loop_
_atom_type_symbol
_atom_type_description
_atom_type_scat_dispersion_real
_atom_type_scat_dispersion_imag
_atom_type_scat_source
C C 0.0033 0.0016 'International Tables Vol C Tables 4.2.6.8 and 6.1.1.4'
H H 0.0000 0.0000 'International Tables Vol C Tables 4.2.6.8 and 6.1.1.4'
O O 0.0106 0.0060 'International Tables Vol C Tables 4.2.6.8 and 6.1.1.4'
P P 0.1023 0.0942 'International Tables Vol C Tables 4.2.6.8 and 6.1.1.4'

loop_
_geom_angle_atom_site_label_1
_geom_angle_atom_site_label_2
_geom_angle_atom_site_label_3
_geom_angle
C24 P1 C18 102.77(12)
C24 P1 C12 102.53(11)
C18 P1 C12 100.83(11)
C1 O1 C13 114.42(19)
C8 O2 C14 116.51(19)
C5 O3 C17 118.4(2)
C6 C1 C2 122.0(2)
C6 C1 O1 118.6(2)
C2 C1 O1 119.3(2)
C1 C2 C3 118.0(3)
C1 C2 H2A 121.0
C3 C2 H2A 121.0
C4 C3 C2 121.5(3)
C4 C3 H3A 119.3
C2 C3 H3A 119.3
C5 C4 C3 119.7(3)
C5 C4 H4A 120.2
C3 C4 H4A 120.2
O3 C5 C4 124.5(2)
O3 C5 C6 114.9(2)
C4 C5 C6 120.5(3)
C1 C6 C5 118.1(2)
C1 C6 C7 120.5(2)
C5 C6 C7 121.2(2)
C8 C7 C12 119.4(2)
C8 C7 C6 118.9(2)
C12 C7 C6 121.7(2)
C9 C8 O2 119.7(2)
C9 C8 C7 121.2(2)
O2 C8 C7 118.9(2)
C8 C9 C10 119.4(2)
C8 C9 H9A 120.3
C10 C9 H9A 120.3
C11 C10 C9 120.2(2)
C11 C10 H10A 119.9
C9 C10 H10A 119.9
C10 C11 C12 121.0(2)
C10 C11 H11A 119.5
C12 C11 H11A 119.5
C7 C12 C11 118.7(2)
C7 C12 P1 118.14(17)
C11 C12 P1 123.15(19)
O1 C13 C14 111.5(2)
O1 C13 C15 106.6(2)
C14 C13 C15 111.2(2)
O1 C13 H13A 109.2
C14 C13 H13A 109.2
C15 C13 H13A 109.2
O2 C14 C16 105.9(2)
O2 C14 C13 110.4(2)
C16 C14 C13 112.1(2)
O2 C14 H14A 109.4
C16 C14 H14A 109.4
C13 C14 H14A 109.4
C13 C15 H15A 109.5
C13 C15 H15B 109.5
H15A C15 H15B 109.5
C13 C15 H15C 109.5
H15A C15 H15C 109.5
H15B C15 H15C 109.5
C14 C16 H16A 109.5
C14 C16 H16B 109.5
H16A C16 H16B 109.5
C14 C16 H16C 109.5
H16A C16 H16C 109.5
H16B C16 H16C 109.5
O3 C17 H17A 109.5
O3 C17 H17B 109.5
H17A C17 H17B 109.5
O3 C17 H17C 109.5
H17A C17 H17C 109.5
H17B C17 H17C 109.5
C23 C18 C19 118.0(3)
C23 C18 P1 125.9(2)
C19 C18 P1 116.1(2)
C20 C19 C18 120.6(3)
C20 C19 H19A 119.7
C18 C19 H19A 119.7
C21 C20 C19 120.1(3)
C21 C20 H20A 120.0
C19 C20 H20A 120.0
C22 C21 C20 120.1(3)
C22 C21 H21A 119.9
C20 C21 H21A 119.9
C21 C22 C23 120.4(3)
C21 C22 H22A 119.8
C23 C22 H22A 119.8
C22 C23 C18 120.7(3)
C22 C23 H23A 119.7
C18 C23 H23A 119.7
C25 C24 C29 117.5(3)
C25 C24 P1 120.2(2)
C29 C24 P1 121.8(2)
C26 C25 C24 121.4(3)
C26 C25 H25A 119.3
C24 C25 H25A 119.3
C27 C26 C25 120.3(3)
C27 C26 H26A 119.9
C25 C26 H26A 119.9
C26 C27 C28 120.0(3)
C26 C27 H27A 120.0
C28 C27 H27A 120.0
C27 C28 C29 120.4(3)
C27 C28 H28A 119.8
C29 C28 H28A 119.8
C24 C29 C28 120.4(3)
C24 C29 H29A 119.8
C28 C29 H29A 119.8

loop_
_geom_bond_atom_site_label_1
_geom_bond_atom_site_label_2
_geom_bond_distance
P1 C24 1.832(3)
P1 C18 1.840(3)
P1 C12 1.850(2)
O1 C1 1.393(3)
O1 C13 1.448(3)
O2 C8 1.384(3)
O2 C14 1.449(3)
O3 C5 1.365(3)
O3 C17 1.425(3)
C1 C6 1.379(3)
C1 C2 1.384(4)
C2 C3 1.384(4)
C2 H2A 0.9300
C3 C4 1.374(4)
C3 H3A 0.9300
C4 C5 1.371(4)
C4 H4A 0.9300
C5 C6 1.405(3)
C6 C7 1.485(3)
C7 C8 1.391(3)
C7 C12 1.400(3)
C8 C9 1.378(4)
C9 C10 1.387(4)
C9 H9A 0.9300
C10 C11 1.375(3)
C10 H10A 0.9300
C11 C12 1.400(3)
C11 H11A 0.9300
C13 C14 1.511(4)
C13 C15 1.536(4)
C13 H13A 0.9800
C14 C16 1.511(3)
C14 H14A 0.9800
C15 H15A 0.9600
C15 H15B 0.9600
C15 H15C 0.9600
C16 H16A 0.9600
C16 H16B 0.9600
C16 H16C 0.9600
C17 H17A 0.9600
C17 H17B 0.9600
C17 H17C 0.9600
C18 C23 1.386(4)
C18 C19 1.393(4)
C19 C20 1.388(4)
C19 H19A 0.9300
C20 C21 1.368(5)
C20 H20A 0.9300
C21 C22 1.363(5)
C21 H21A 0.9300
C22 C23 1.386(4)
C22 H22A 0.9300
C23 H23A 0.9300
C24 C25 1.383(3)
C24 C29 1.385(4)
C25 C26 1.381(4)
C25 H25A 0.9300
C26 C27 1.357(5)
C26 H26A 0.9300
C27 C28 1.359(5)
C27 H27A 0.9300
C28 C29 1.397(4)
C28 H28A 0.9300
C29 H29A 0.9300

loop_
_geom_torsion_atom_site_label_1
_geom_torsion_atom_site_label_2
_geom_torsion_atom_site_label_3
_geom_torsion_atom_site_label_4
_geom_torsion
C13 O1 C1 C6 104.3(3)
C13 O1 C1 C2 -78.9(3)
C6 C1 C2 C3 -2.3(5)
O1 C1 C2 C3 -179.1(3)
C1 C2 C3 C4 -1.1(5)
C2 C3 C4 C5 1.4(5)
C17 O3 C5 C4 4.7(4)
C17 O3 C5 C6 -174.7(2)
C3 C4 C5 O3 -177.8(3)
C3 C4 C5 C6 1.6(4)
C2 C1 C6 C5 5.3(4)
O1 C1 C6 C5 -178.0(2)
C2 C1 C6 C7 -179.0(2)
O1 C1 C6 C7 -2.3(3)
O3 C5 C6 C1 174.6(2)
C4 C5 C6 C1 -4.9(4)
O3 C5 C6 C7 -1.1(3)
C4 C5 C6 C7 179.4(2)
C1 C6 C7 C8 -57.4(3)
C5 C6 C7 C8 118.2(3)
C1 C6 C7 C12 121.6(3)
C5 C6 C7 C12 -62.8(3)
C14 O2 C8 C9 -80.0(3)
C14 O2 C8 C7 104.5(2)
C12 C7 C8 C9 2.9(4)
C6 C7 C8 C9 -178.1(2)
C12 C7 C8 O2 178.3(2)
C6 C7 C8 O2 -2.7(3)
O2 C8 C9 C10 -176.0(2)
C7 C8 C9 C10 -0.6(4)
C8 C9 C10 C11 -1.6(4)
C9 C10 C11 C12 1.6(4)
C8 C7 C12 C11 -2.8(3)
C6 C7 C12 C11 178.2(2)
C8 C7 C12 P1 174.49(17)
C6 C7 C12 P1 -4.5(3)
C10 C11 C12 C7 0.6(4)
C10 C11 C12 P1 -176.5(2)
C24 P1 C12 C7 138.34(19)
C18 P1 C12 C7 -115.8(2)
C24 P1 C12 C11 -44.5(2)
C18 P1 C12 C11 61.4(2)
C1 O1 C13 C14 -90.8(3)
C1 O1 C13 C15 147.7(2)
C8 O2 C14 C16 148.4(2)
C8 O2 C14 C13 -90.0(3)
O1 C13 C14 O2 47.5(3)
C15 C13 C14 O2 166.3(2)
O1 C13 C14 C16 165.4(2)
C15 C13 C14 C16 -75.9(3)
C24 P1 C18 C23 33.4(3)
C12 P1 C18 C23 -72.3(2)
C24 P1 C18 C19 -147.3(2)
C12 P1 C18 C19 107.1(2)
C23 C18 C19 C20 1.1(4)
P1 C18 C19 C20 -178.3(2)
C18 C19 C20 C21 -0.1(5)
C19 C20 C21 C22 -0.6(5)
C20 C21 C22 C23 0.2(5)
C21 C22 C23 C18 0.8(5)
C19 C18 C23 C22 -1.5(4)
P1 C18 C23 C22 177.9(2)
C18 P1 C24 C25 48.1(3)
C12 P1 C24 C25 152.5(2)
C18 P1 C24 C29 -140.4(2)
C12 P1 C24 C29 -36.0(2)
C29 C24 C25 C26 0.2(4)
P1 C24 C25 C26 172.0(2)
C24 C25 C26 C27 0.8(5)
C25 C26 C27 C28 -0.9(5)
C26 C27 C28 C29 -0.1(5)
C25 C24 C29 C28 -1.1(4)
P1 C24 C29 C28 -172.8(2)
C27 C28 C29 C24 1.1(5)

loop_
_cod_related_entry_id
_cod_related_entry_code
_cod_related_entry_database
1 30651868 ChemSpider
